data_4081206
loop_
_publ_author_name
'Albertin, Gabriele'
'Antoniutti, Stefano'
'Castro, Jes\'us'
'Da Lio, Sebastiano'

_publ_section_title
;
 Preparation and Reactivity of Stannyl Complexes of Ruthenium(II)
 Stabilized by an Indenyl Ligand
;
_journal_issue 13
_journal_name_full Organometallics
_journal_page_first 3651
_journal_paper_doi 10.1021/om400273y
_journal_volume 32
_journal_year 2013
_chemical_formula_sum 'C57 H52 O3 P2 Ru Sn'
_chemical_formula_weight 1066.69
_chemical_name_systematic
; 
 ? 
;
_space_group_IT_number 2
_symmetry_cell_setting triclinic
_symmetry_space_group_name_Hall '-P 1'
_symmetry_space_group_name_H-M 'P -1'
_atom_sites_solution_hydrogens geom
_atom_sites_solution_primary direct
_atom_sites_solution_secondary difmap
_audit_creation_method SHELXL-97
_cell_angle_alpha 71.58
_cell_angle_beta 82.00
_cell_angle_gamma 79.27
_cell_formula_units_Z 2
_cell_length_a 10.790
_cell_length_b 14.526
_cell_length_c 19.564
_cell_measurement_reflns_used 4846
_cell_measurement_temperature 293(2)
_cell_measurement_theta_max 21.33
_cell_measurement_theta_min 2.20
_cell_volume 2847.767
_computing_cell_refinement 'Bruker SAINT'
_computing_data_collection 'Bruker SMART'
_computing_data_reduction 'Bruker SAINT'
_computing_structure_refinement 'SHELXL-97 (Sheldrick, 1997)'
_computing_structure_solution 'SHELXS-97 (Sheldrick, 1990)'
_diffrn_ambient_temperature 293(2)
_diffrn_measured_fraction_theta_full 0.989
_diffrn_measured_fraction_theta_max 0.989
_diffrn_measurement_device_type 'Bruker SMART 1000 CCD'
_diffrn_measurement_method '\f and \w scans'
_diffrn_radiation_monochromator graphite
_diffrn_radiation_source 'fine-focus sealed tube'
_diffrn_radiation_type MoK\a
_diffrn_radiation_wavelength 0.71073
_diffrn_reflns_av_R_equivalents 0.0334
_diffrn_reflns_av_sigmaI/netI 0.0563
_diffrn_reflns_limit_h_max 12
_diffrn_reflns_limit_h_min -12
_diffrn_reflns_limit_k_max 17
_diffrn_reflns_limit_k_min -17
_diffrn_reflns_limit_l_max 23
_diffrn_reflns_limit_l_min -23
_diffrn_reflns_number 21896
_diffrn_reflns_theta_full 25.09
_diffrn_reflns_theta_max 25.09
_diffrn_reflns_theta_min 1.49
_exptl_absorpt_coefficient_mu 0.797
_exptl_absorpt_correction_T_max 0.7452
_exptl_absorpt_correction_T_min 0.6930
_exptl_absorpt_correction_type multi-scan
_exptl_crystal_colour yellow
_exptl_crystal_density_diffrn 1.244
_exptl_crystal_density_method 'not measured'
_exptl_crystal_description prism
_exptl_crystal_F_000 1084
_exptl_crystal_size_max 0.42
_exptl_crystal_size_mid 0.13
_exptl_crystal_size_min 0.08
_platon_squeeze_details
;

;
_refine_diff_density_max 0.790
_refine_diff_density_min -0.391
_refine_diff_density_rms 0.069
_refine_ls_extinction_method none
_refine_ls_goodness_of_fit_ref 0.978
_refine_ls_hydrogen_treatment mixed
_refine_ls_matrix_type full
_refine_ls_number_parameters 580
_refine_ls_number_reflns 10029
_refine_ls_number_restraints 0
_refine_ls_restrained_S_all 0.978
_refine_ls_R_factor_all 0.0742
_refine_ls_R_factor_gt 0.0401
_refine_ls_shift/su_max 0.001
_refine_ls_shift/su_mean 0.000
_refine_ls_structure_factor_coef Fsqd
_refine_ls_weighting_details 'calc w=1/[\s^2^(Fo^2^)+(0.0534P)^2^] where P=(Fo^2^+2Fc^2^)/3'
_refine_ls_weighting_scheme calc
_refine_ls_wR_factor_gt 0.0958
_refine_ls_wR_factor_ref 0.1069
_reflns_number_gt 6422
_reflns_number_total 10029
_reflns_threshold_expression >2sigma(I)
_cod_data_source_file om400273y_si_001.cif
_cod_data_source_block 4b
_cod_depositor_comments
;
The following automatic conversions were performed:

'_symmetry_cell_setting' value 'Triclinic' changed to 'triclinic'
according to /home/saulius/struct/CIF-dictionaries/cif_core.dic
dictionary named 'cif_core.dic' version 2.4.2 from 2011-04-26.

Automatic conversion script
Id: cif_fix_values 1891 2012-01-12 08:04:46Z andrius 
;
_cod_original_cell_volume 2847.8
_cod_original_sg_symbol_H-M 'P-1   '
_cod_database_code 4081206

loop_
_symmetry_equiv_pos_as_xyz
'x, y, z'
'-x, -y, -z'

loop_
_atom_site_label
_atom_site_type_symbol
_atom_site_fract_x
_atom_site_fract_y
_atom_site_fract_z
_atom_site_U_iso_or_equiv
_atom_site_adp_type
_atom_site_occupancy
_atom_site_symmetry_multiplicity
_atom_site_calc_flag
_atom_site_refinement_flags
Ru1 Ru 0.88101(3) 0.32830(2) 0.719923(17) 0.04662(11) Uani 1 1 d .
C1 C 0.8846(4) 0.3724(4) 0.5989(2) 0.0598(12) Uani 1 1 d .
H1 H 0.8277 0.4259 0.5756 0.072 Uiso 1 1 calc R
C2 C 0.8612(5) 0.2764(4) 0.6277(3) 0.0726(14) Uani 1 1 d .
H2 H 0.7881 0.2542 0.6232 0.087 Uiso 1 1 calc R
C3 C 0.9643(5) 0.2178(4) 0.6646(3) 0.0723(14) Uani 1 1 d .
H3 H 0.9686 0.1522 0.6920 0.087 Uiso 1 1 calc R
C4 C 1.0612(4) 0.2774(4) 0.6524(2) 0.0618(12) Uani 1 1 d .
C5 C 1.0115(4) 0.3749(3) 0.6112(2) 0.0543(11) Uani 1 1 d .
C6 C 1.1907(6) 0.2590(5) 0.6690(3) 0.0929(19) Uani 1 1 d .
H6 H 1.2257 0.1974 0.6969 0.111 Uiso 1 1 calc R
C7 C 1.2605(6) 0.3323(7) 0.6435(4) 0.102(2) Uani 1 1 d .
H7 H 1.3446 0.3200 0.6539 0.123 Uiso 1 1 calc R
C8 C 1.2124(6) 0.4246(6) 0.6028(4) 0.0914(19) Uani 1 1 d .
H8 H 1.2648 0.4726 0.5858 0.110 Uiso 1 1 calc R
C9 C 1.0917(6) 0.4470(4) 0.5872(3) 0.0762(15) Uani 1 1 d .
H9 H 1.0606 0.5104 0.5604 0.091 Uiso 1 1 calc R
Sn1 Sn 0.64833(3) 0.30342(2) 0.754710(15) 0.05229(11) Uani 1 1 d .
C11 C 0.6010(4) 0.1890(4) 0.7196(2) 0.0649(12) Uani 1 1 d .
C12 C 0.5886(5) 0.1252(4) 0.6955(3) 0.0673(13) Uani 1 1 d .
C13 C 0.5776(5) 0.0489(4) 0.6663(3) 0.0737(14) Uani 1 1 d .
C14 C 0.6701(7) -0.0291(5) 0.6694(4) 0.115(2) Uani 1 1 d .
H14 H 0.7412 -0.0333 0.6928 0.138 Uiso 1 1 calc R
C15 C 0.6649(10) -0.1027(6) 0.6399(5) 0.146(3) Uani 1 1 d .
H15 H 0.7310 -0.1547 0.6432 0.175 Uiso 1 1 calc R
C16 C 0.5659(11) -0.0981(7) 0.6074(5) 0.150(3) Uani 1 1 d .
H16 H 0.5601 -0.1486 0.5889 0.180 Uiso 1 1 calc R
C17 C 0.4700(9) -0.0205(8) 0.5999(6) 0.173(4) Uani 1 1 d .
H17 H 0.4002 -0.0180 0.5759 0.207 Uiso 1 1 calc R
C18 C 0.4772(7) 0.0557(6) 0.6285(4) 0.136(3) Uani 1 1 d .
H18 H 0.4142 0.1102 0.6218 0.163 Uiso 1 1 calc R
C21 C 0.5555(5) 0.2642(4) 0.8609(3) 0.0716(14) Uani 1 1 d .
C22 C 0.5090(5) 0.2400(4) 0.9205(3) 0.0729(14) Uani 1 1 d .
C23 C 0.4513(6) 0.2135(5) 0.9939(3) 0.0833(16) Uani 1 1 d .
C24 C 0.3461(8) 0.2689(5) 1.0151(4) 0.121(2) Uani 1 1 d .
H24 H 0.3112 0.3250 0.9809 0.146 Uiso 1 1 calc R
C25 C 0.2888(10) 0.2463(8) 1.0844(6) 0.161(4) Uani 1 1 d .
H25 H 0.2167 0.2850 1.0979 0.194 Uiso 1 1 calc R
C26 C 0.3440(14) 0.1642(13) 1.1316(5) 0.205(6) Uani 1 1 d .
H26 H 0.3102 0.1485 1.1795 0.246 Uiso 1 1 calc R
C27 C 0.4412(11) 0.1056(11) 1.1144(6) 0.245(8) Uani 1 1 d .
H27 H 0.4722 0.0471 1.1478 0.294 Uiso 1 1 calc R
C28 C 0.4956(8) 0.1333(7) 1.0457(5) 0.177(4) Uani 1 1 d .
H28 H 0.5686 0.0941 1.0337 0.212 Uiso 1 1 calc R
C31 C 0.5228(4) 0.4253(4) 0.6976(3) 0.0675(13) Uani 1 1 d .
C32 C 0.4778(4) 0.5019(4) 0.6590(3) 0.0649(12) Uani 1 1 d .
C33 C 0.4267(4) 0.5964(4) 0.6122(3) 0.0621(12) Uani 1 1 d .
C34 C 0.3496(5) 0.6643(4) 0.6390(3) 0.0854(16) Uani 1 1 d .
H34 H 0.3272 0.6495 0.6885 0.103 Uiso 1 1 calc R
C35 C 0.3035(6) 0.7559(5) 0.5934(4) 0.106(2) Uani 1 1 d .
H35 H 0.2512 0.8021 0.6125 0.127 Uiso 1 1 calc R
C36 C 0.3342(6) 0.7769(6) 0.5231(5) 0.114(2) Uani 1 1 d .
H36 H 0.3036 0.8383 0.4930 0.136 Uiso 1 1 calc R
C37 C 0.4092(7) 0.7109(6) 0.4942(3) 0.105(2) Uani 1 1 d .
H37 H 0.4290 0.7263 0.4445 0.126 Uiso 1 1 calc R
C38 C 0.4564(5) 0.6203(4) 0.5389(3) 0.0874(16) Uani 1 1 d .
H38 H 0.5090 0.5750 0.5191 0.105 Uiso 1 1 calc R
P1 P 0.85238(10) 0.47721(8) 0.74475(6) 0.0502(3) Uani 1 1 d .
C41 C 0.8648(4) 0.5804(3) 0.6618(2) 0.0536(11) Uani 1 1 d .
C42 C 0.9609(5) 0.6381(3) 0.6451(3) 0.0691(13) Uani 1 1 d .
H42 H 1.0207 0.6274 0.6778 0.083 Uiso 1 1 calc R
C43 C 0.9675(6) 0.7127(4) 0.5786(3) 0.0882(17) Uani 1 1 d .
H43 H 1.0328 0.7502 0.5668 0.106 Uiso 1 1 calc R
C44 C 0.8775(6) 0.7296(4) 0.5317(3) 0.0848(16) Uani 1 1 d .
H44 H 0.8815 0.7794 0.4880 0.102 Uiso 1 1 calc R
C45 C 0.7819(5) 0.6749(4) 0.5478(3) 0.0765(14) Uani 1 1 d .
H45 H 0.7203 0.6879 0.5157 0.092 Uiso 1 1 calc R
C46 C 0.7768(5) 0.5994(3) 0.6124(3) 0.0641(12) Uani 1 1 d .
H46 H 0.7128 0.5609 0.6226 0.077 Uiso 1 1 calc R
C51 C 0.9735(4) 0.4907(3) 0.7968(2) 0.0570(11) Uani 1 1 d .
C52 C 1.0978(5) 0.4534(4) 0.7822(3) 0.0716(13) Uani 1 1 d .
H52 H 1.1179 0.4208 0.7472 0.086 Uiso 1 1 calc R
C53 C 1.1929(5) 0.4634(4) 0.8183(3) 0.0833(16) Uani 1 1 d .
H53 H 1.2767 0.4404 0.8058 0.100 Uiso 1 1 calc R
C54 C 1.1655(6) 0.5067(4) 0.8720(3) 0.0949(18) Uani 1 1 d .
H54 H 1.2296 0.5117 0.8973 0.114 Uiso 1 1 calc R
C55 C 1.0403(6) 0.5436(5) 0.8887(4) 0.107(2) Uani 1 1 d .
H55 H 1.0205 0.5735 0.9252 0.129 Uiso 1 1 calc R
C56 C 0.9461(5) 0.5358(4) 0.8513(3) 0.0828(16) Uani 1 1 d .
H56 H 0.8627 0.5610 0.8626 0.099 Uiso 1 1 calc R
C61 C 0.7061(4) 0.5258(3) 0.7910(2) 0.0573(11) Uani 1 1 d .
C62 C 0.6454(5) 0.6208(4) 0.7666(3) 0.0846(16) Uani 1 1 d .
H62 H 0.6762 0.6630 0.7236 0.101 Uiso 1 1 calc R
C63 C 0.5387(6) 0.6538(5) 0.8055(4) 0.102(2) Uani 1 1 d .
H63 H 0.4987 0.7182 0.7885 0.122 Uiso 1 1 calc R
C64 C 0.4920(6) 0.5940(6) 0.8675(4) 0.102(2) Uani 1 1 d .
H64 H 0.4191 0.6166 0.8925 0.122 Uiso 1 1 calc R
C65 C 0.5504(6) 0.5021(5) 0.8932(3) 0.0943(18) Uani 1 1 d .
H65 H 0.5191 0.4619 0.9370 0.113 Uiso 1 1 calc R
C66 C 0.6567(5) 0.4655(4) 0.8559(3) 0.0727(14) Uani 1 1 d .
H66 H 0.6951 0.4009 0.8741 0.087 Uiso 1 1 calc R
P2 P 0.93294(13) 0.24025(10) 0.82946(7) 0.0653(3) Uani 1 1 d .
O1 O 0.8865(4) 0.2847(3) 0.89369(17) 0.0963(12) Uani 1 1 d .
O2 O 1.0832(4) 0.2126(4) 0.8312(2) 0.151(2) Uani 1 1 d .
O3 O 0.8935(7) 0.1363(3) 0.8669(2) 0.166(3) Uani 1 1 d .
C71 C 0.8884(9) 0.2396(6) 0.9685(3) 0.164(4) Uani 1 1 d .
H71A H 0.8303 0.1919 0.9835 0.197 Uiso 1 1 calc R
H71B H 0.9727 0.2042 0.9784 0.197 Uiso 1 1 calc R
C72 C 0.8566(14) 0.3028(9) 1.0087(4) 0.280(8) Uani 1 1 d .
H72A H 0.8492 0.3691 0.9772 0.419 Uiso 1 1 calc R
H72B H 0.9210 0.2923 1.0408 0.419 Uiso 1 1 calc R
H72C H 0.7772 0.2918 1.0364 0.419 Uiso 1 1 calc R
C73 C 1.1614(8) 0.1689(7) 0.8816(5) 0.174(4) Uani 1 1 d .
H73A H 1.1205 0.1184 0.9178 0.209 Uiso 1 1 calc R
H73B H 1.1711 0.2169 0.9047 0.209 Uiso 1 1 calc R
C74 C 1.2791(8) 0.1267(7) 0.8633(5) 0.181(4) Uani 1 1 d .
H74A H 1.2727 0.0783 0.8406 0.271 Uiso 1 1 calc R
H74B H 1.3232 0.0958 0.9061 0.271 Uiso 1 1 calc R
H74C H 1.3247 0.1761 0.8305 0.271 Uiso 1 1 calc R
C75 C 0.8610(10) 0.0682(7) 0.8515(5) 0.191(5) Uani 1 1 d .
H75A H 0.9094 0.0617 0.8072 0.229 Uiso 1 1 calc R
H75B H 0.7725 0.0857 0.8420 0.229 Uiso 1 1 calc R
C76 C 0.8772(15) -0.0252(8) 0.9057(7) 0.325(10) Uani 1 1 d .
H76A H 0.8777 -0.0156 0.9520 0.488 Uiso 1 1 calc R
H76B H 0.9560 -0.0629 0.8945 0.488 Uiso 1 1 calc R
H76C H 0.8087 -0.0596 0.9069 0.488 Uiso 1 1 calc R

loop_
_atom_site_aniso_label
_atom_site_aniso_U_11
_atom_site_aniso_U_22
_atom_site_aniso_U_33
_atom_site_aniso_U_23
_atom_site_aniso_U_13
_atom_site_aniso_U_12
Ru1 0.0472(2) 0.0521(2) 0.0444(2) -0.01941(16) -0.00337(16) -0.00859(16)
C1 0.051(3) 0.079(3) 0.051(3) -0.027(2) -0.005(2) -0.002(2)
C2 0.067(3) 0.108(4) 0.062(3) -0.046(3) 0.007(3) -0.034(3)
C3 0.101(4) 0.061(3) 0.061(3) -0.032(3) 0.019(3) -0.021(3)
C4 0.060(3) 0.072(3) 0.054(3) -0.029(2) 0.000(2) 0.002(3)
C5 0.060(3) 0.067(3) 0.043(2) -0.028(2) 0.004(2) -0.013(2)
C6 0.065(4) 0.132(6) 0.076(4) -0.047(4) -0.010(3) 0.030(4)
C7 0.048(4) 0.188(8) 0.099(5) -0.084(5) 0.000(3) -0.017(5)
C8 0.071(4) 0.140(6) 0.094(5) -0.072(4) 0.028(4) -0.055(4)
C9 0.090(4) 0.081(4) 0.068(3) -0.038(3) 0.024(3) -0.035(3)
Sn1 0.05050(19) 0.0565(2) 0.05244(19) -0.01832(15) -0.00036(14) -0.01385(14)
C11 0.068(3) 0.068(3) 0.062(3) -0.019(3) 0.000(2) -0.024(3)
C12 0.072(3) 0.073(3) 0.057(3) -0.016(3) 0.008(2) -0.028(3)
C13 0.082(4) 0.075(4) 0.076(3) -0.033(3) 0.005(3) -0.032(3)
C14 0.150(6) 0.093(5) 0.117(5) -0.043(4) -0.037(5) -0.016(5)
C15 0.180(9) 0.102(6) 0.184(8) -0.078(6) -0.048(7) -0.003(6)
C16 0.168(9) 0.147(8) 0.186(9) -0.112(7) 0.012(7) -0.056(7)
C17 0.115(7) 0.223(11) 0.261(11) -0.178(10) -0.010(7) -0.041(7)
C18 0.089(5) 0.173(7) 0.200(8) -0.126(7) -0.012(5) -0.031(5)
C21 0.076(3) 0.087(4) 0.055(3) -0.021(3) 0.004(3) -0.025(3)
C22 0.074(3) 0.083(4) 0.064(3) -0.023(3) 0.009(3) -0.025(3)
C23 0.088(4) 0.099(4) 0.059(3) -0.015(3) 0.006(3) -0.028(3)
C24 0.160(7) 0.110(5) 0.087(5) -0.032(4) 0.042(5) -0.036(5)
C25 0.182(10) 0.193(10) 0.123(7) -0.089(7) 0.063(8) -0.048(8)
C26 0.199(13) 0.35(2) 0.059(6) -0.025(8) 0.014(7) -0.104(13)
C27 0.156(9) 0.337(17) 0.104(8) 0.072(9) 0.046(7) 0.019(10)
C28 0.130(7) 0.209(9) 0.112(6) 0.033(6) 0.018(5) 0.006(6)
C31 0.056(3) 0.070(3) 0.077(3) -0.021(3) -0.009(3) -0.010(3)
C32 0.051(3) 0.075(4) 0.073(3) -0.024(3) -0.009(3) -0.014(3)
C33 0.054(3) 0.063(3) 0.072(3) -0.020(3) -0.011(3) -0.012(2)
C34 0.080(4) 0.090(4) 0.077(4) -0.016(3) -0.006(3) -0.007(3)
C35 0.089(5) 0.087(5) 0.128(6) -0.028(4) -0.005(4) 0.006(4)
C36 0.080(4) 0.109(6) 0.120(6) 0.009(5) -0.025(4) -0.001(4)
C37 0.108(5) 0.118(6) 0.076(4) -0.004(4) -0.024(4) -0.014(4)
C38 0.088(4) 0.094(4) 0.080(4) -0.026(3) -0.008(3) -0.013(3)
P1 0.0478(6) 0.0562(7) 0.0527(7) -0.0247(5) -0.0026(5) -0.0094(5)
C41 0.057(3) 0.057(3) 0.051(3) -0.022(2) 0.003(2) -0.014(2)
C42 0.072(3) 0.065(3) 0.078(4) -0.028(3) -0.005(3) -0.018(3)
C43 0.106(5) 0.074(4) 0.086(4) -0.019(3) 0.012(4) -0.037(3)
C44 0.123(5) 0.069(4) 0.062(3) -0.019(3) -0.003(4) -0.019(4)
C45 0.094(4) 0.073(4) 0.065(3) -0.023(3) -0.017(3) -0.008(3)
C46 0.073(3) 0.060(3) 0.063(3) -0.021(3) -0.002(3) -0.014(2)
C51 0.062(3) 0.059(3) 0.054(3) -0.021(2) 0.001(2) -0.016(2)
C52 0.063(3) 0.097(4) 0.064(3) -0.032(3) -0.011(3) -0.013(3)
C53 0.060(3) 0.109(4) 0.086(4) -0.036(3) -0.010(3) -0.008(3)
C54 0.081(4) 0.109(5) 0.109(5) -0.038(4) -0.035(4) -0.022(4)
C55 0.107(5) 0.132(6) 0.122(5) -0.084(4) -0.031(4) -0.019(4)
C56 0.067(3) 0.106(4) 0.098(4) -0.062(4) -0.016(3) -0.007(3)
C61 0.048(3) 0.066(3) 0.065(3) -0.032(2) -0.001(2) -0.009(2)
C62 0.087(4) 0.078(4) 0.087(4) -0.032(3) 0.001(3) -0.001(3)
C63 0.089(4) 0.089(4) 0.119(5) -0.047(4) 0.013(4) 0.018(4)
C64 0.074(4) 0.117(6) 0.129(6) -0.071(5) 0.022(4) -0.009(4)
C65 0.090(4) 0.102(5) 0.095(4) -0.046(4) 0.039(4) -0.029(4)
C66 0.073(3) 0.076(3) 0.075(3) -0.035(3) 0.012(3) -0.017(3)
P2 0.0734(9) 0.0697(9) 0.0510(7) -0.0186(6) -0.0119(6) -0.0001(7)
O1 0.132(3) 0.097(3) 0.051(2) -0.0207(19) -0.017(2) 0.008(2)
O2 0.089(3) 0.234(6) 0.099(3) -0.033(3) -0.044(3) 0.047(3)
O3 0.332(9) 0.074(3) 0.095(3) 0.009(3) -0.064(4) -0.067(4)
C71 0.257(11) 0.156(7) 0.049(4) -0.022(4) -0.012(5) 0.026(7)
C72 0.53(2) 0.230(12) 0.079(6) -0.076(7) -0.063(9) 0.010(13)
C73 0.103(6) 0.217(10) 0.208(10) -0.075(8) -0.067(7) 0.027(6)
C74 0.130(7) 0.212(10) 0.191(9) -0.045(8) -0.085(7) 0.028(7)
C75 0.255(12) 0.115(7) 0.194(9) 0.033(7) -0.110(9) -0.074(8)
C76 0.49(2) 0.143(9) 0.328(16) 0.086(10) -0.211(17) -0.151(12)

loop_
_atom_type_symbol
_atom_type_description
_atom_type_scat_dispersion_real
_atom_type_scat_dispersion_imag
_atom_type_scat_source
C C 0.0033 0.0016 'International Tables Vol C Tables 4.2.6.8 and 6.1.1.4'
H H 0.0000 0.0000 'International Tables Vol C Tables 4.2.6.8 and 6.1.1.4'
O O 0.0106 0.0060 'International Tables Vol C Tables 4.2.6.8 and 6.1.1.4'
P P 0.1023 0.0942 'International Tables Vol C Tables 4.2.6.8 and 6.1.1.4'
Ru Ru -1.2594 0.8363 'International Tables Vol C Tables 4.2.6.8 and 6.1.1.4'
Sn Sn -0.6537 1.4246 'International Tables Vol C Tables 4.2.6.8 and 6.1.1.4'

loop_
_geom_angle_atom_site_label_1
_geom_angle_atom_site_label_2
_geom_angle_atom_site_label_3
_geom_angle
CT01 Ru1 C3 33.18(13)
CT01 Ru1 P2 125.64(4)
C3 Ru1 P2 97.20(15)
CT01 Ru1 C2 32.41(13)
C3 Ru1 C2 37.05(18)
P2 Ru1 C2 128.41(16)
CT01 Ru1 C1 32.34(12)
C3 Ru1 C1 61.70(18)
P2 Ru1 C1 157.95(13)
C2 Ru1 C1 36.20(17)
CT01 Ru1 P1 126.09(3)
C3 Ru1 P1 156.97(13)
P2 Ru1 P1 94.31(5)
C2 Ru1 P1 137.23(16)
C1 Ru1 P1 103.46(13)
CT01 Ru1 C4 31.22(11)
C3 Ru1 C4 36.56(17)
P2 Ru1 C4 99.22(12)
C2 Ru1 C4 60.15(17)
C1 Ru1 C4 60.33(16)
P1 Ru1 C4 121.72(13)
CT01 Ru1 C5 30.88(10)
C3 Ru1 C5 60.74(16)
P2 Ru1 C5 129.65(12)
C2 Ru1 C5 59.75(16)
C1 Ru1 C5 36.11(15)
P1 Ru1 C5 96.69(11)
C4 Ru1 C5 35.62(15)
CT01 Ru1 Sn1 116.198(15)
C3 Ru1 Sn1 105.17(15)
P2 Ru1 Sn1 91.43(4)
C2 Ru1 Sn1 83.92(13)
C1 Ru1 Sn1 99.99(12)
P1 Ru1 Sn1 94.37(3)
C4 Ru1 Sn1 141.05(12)
C5 Ru1 Sn1 136.11(11)
C2 C1 C5 108.2(4)
C2 C1 Ru1 70.6(3)
C5 C1 Ru1 76.3(2)
C1 C2 C3 109.8(4)
C1 C2 Ru1 73.2(3)
C3 C2 Ru1 71.0(3)
C2 C3 C4 107.4(4)
C2 C3 Ru1 72.0(3)
C4 C3 Ru1 76.7(3)
C3 C4 C6 134.5(5)
C3 C4 C5 107.6(4)
C6 C4 C5 117.8(5)
C3 C4 Ru1 66.7(2)
C6 C4 Ru1 128.1(3)
C5 C4 Ru1 73.3(2)
C9 C5 C1 133.9(5)
C9 C5 C4 119.1(5)
C1 C5 C4 106.7(4)
C9 C5 Ru1 130.5(3)
C1 C5 Ru1 67.5(2)
C4 C5 Ru1 71.1(2)
C7 C6 C4 119.0(6)
C6 C7 C8 122.5(6)
C9 C8 C7 121.4(6)
C8 C9 C5 120.2(6)
C31 Sn1 C21 103.19(19)
C31 Sn1 C11 100.38(18)
C21 Sn1 C11 97.84(18)
C31 Sn1 Ru1 111.93(13)
C21 Sn1 Ru1 126.95(13)
C11 Sn1 Ru1 112.77(13)
C12 C11 Sn1 172.1(4)
C11 C12 C13 178.4(6)
C14 C13 C18 116.9(6)
C14 C13 C12 122.0(6)
C18 C13 C12 120.9(6)
C13 C14 C15 123.8(7)
C16 C15 C14 118.8(8)
C15 C16 C17 121.2(8)
C16 C17 C18 119.8(8)
C13 C18 C17 119.4(7)
C22 C21 Sn1 177.1(5)
C21 C22 C23 178.1(6)
C28 C23 C24 115.0(6)
C28 C23 C22 123.3(6)
C24 C23 C22 121.7(6)
C23 C24 C25 123.4(8)
C26 C25 C24 115.6(10)
C27 C26 C25 124.3(11)
C26 C27 C28 117.2(11)
C23 C28 C27 124.3(9)
C32 C31 Sn1 164.8(4)
C31 C32 C33 178.1(5)
C34 C33 C38 118.0(5)
C34 C33 C32 121.6(5)
C38 C33 C32 120.5(5)
C33 C34 C35 120.9(6)
C36 C35 C34 119.7(6)
C35 C36 C37 121.2(7)
C36 C37 C38 119.6(6)
C33 C38 C37 120.6(6)
C41 P1 C51 102.1(2)
C41 P1 C61 100.3(2)
C51 P1 C61 101.3(2)
C41 P1 Ru1 111.76(14)
C51 P1 Ru1 115.00(15)
C61 P1 Ru1 123.47(15)
C46 C41 C42 118.4(4)
C46 C41 P1 118.1(3)
C42 C41 P1 123.5(4)
C41 C42 C43 120.0(5)
C44 C43 C42 119.6(5)
C45 C44 C43 121.0(5)
C44 C45 C46 119.6(5)
C41 C46 C45 121.4(5)
C52 C51 C56 117.9(4)
C52 C51 P1 118.8(3)
C56 C51 P1 123.4(4)
C53 C52 C51 121.4(5)
C54 C53 C52 120.5(5)
C53 C54 C55 119.3(5)
C56 C55 C54 120.0(5)
C55 C56 C51 120.9(5)
C62 C61 C66 117.6(4)
C62 C61 P1 123.3(4)
C66 C61 P1 118.9(4)
C61 C62 C63 120.4(5)
C64 C63 C62 120.9(6)
C65 C64 C63 120.0(6)
C64 C65 C66 121.2(6)
C65 C66 C61 119.8(5)
O3 P2 O1 97.7(3)
O3 P2 O2 99.9(3)
O1 P2 O2 105.4(2)
O3 P2 Ru1 121.7(2)
O1 P2 Ru1 118.43(14)
O2 P2 Ru1 111.05(18)
C71 O1 P2 129.7(4)
C73 O2 P2 135.5(6)
C75 O3 P2 140.4(6)
C72 C71 O1 114.2(7)
O2 C73 C74 119.5(9)
O3 C75 C76 115.2(9)

loop_
_geom_bond_atom_site_label_1
_geom_bond_atom_site_label_2
_geom_bond_distance
Ru1 CT01 1.9252(3)
Ru1 C3 2.201(4)
Ru1 P2 2.2085(12)
Ru1 C2 2.213(4)
Ru1 C1 2.246(4)
Ru1 P1 2.3204(11)
Ru1 C4 2.332(4)
Ru1 C5 2.362(4)
Ru1 Sn1 2.5697(4)
C1 C2 1.386(6)
C1 C5 1.433(6)
C2 C3 1.403(7)
C3 C4 1.427(6)
C4 C6 1.435(7)
C4 C5 1.436(6)
C5 C9 1.406(6)
C6 C7 1.345(9)
C7 C8 1.372(9)
C8 C9 1.336(8)
Sn1 C31 2.121(5)
Sn1 C21 2.128(5)
Sn1 C11 2.151(5)
C11 C12 1.201(6)
C12 C13 1.427(7)
C13 C14 1.355(8)
C13 C18 1.366(8)
C14 C15 1.379(9)
C15 C16 1.299(10)
C16 C17 1.366(11)
C17 C18 1.407(10)
C21 C22 1.174(6)
C22 C23 1.444(7)
C23 C28 1.339(9)
C23 C24 1.359(8)
C24 C25 1.375(10)
C25 C26 1.350(14)
C26 C27 1.299(15)
C27 C28 1.357(11)
C31 C32 1.189(6)
C32 C33 1.446(7)
C33 C34 1.356(7)
C33 C38 1.370(7)
C34 C35 1.393(8)
C35 C36 1.319(8)
C36 C37 1.350(9)
C37 C38 1.379(8)
P1 C41 1.837(4)
P1 C51 1.838(4)
P1 C61 1.844(4)
C41 C46 1.378(6)
C41 C42 1.394(6)
C42 C43 1.407(7)
C43 C44 1.366(7)
C44 C45 1.361(7)
C45 C46 1.390(6)
C51 C52 1.377(6)
C51 C56 1.390(6)
C52 C53 1.377(6)
C53 C54 1.360(7)
C54 C55 1.391(8)
C55 C56 1.373(7)
C61 C62 1.376(6)
C61 C66 1.395(6)
C62 C63 1.384(7)
C63 C64 1.344(8)
C64 C65 1.335(8)
C65 C66 1.384(7)
P2 O3 1.565(5)
P2 O1 1.570(4)
P2 O2 1.598(5)
O1 C71 1.403(6)
O2 C73 1.313(8)
O3 C75 1.241(9)
C71 C72 1.358(11)
C73 C74 1.355(10)
C75 C76 1.431(11)

loop_
_platon_squeeze_void_nr
_platon_squeeze_void_average_x
_platon_squeeze_void_average_y
_platon_squeeze_void_average_z
_platon_squeeze_void_volume
_platon_squeeze_void_count_electrons
_platon_squeeze_void_content
1 0.000 0.000 0.500 518 92 ' '
2 0.260 0.479 0.016 8 0 ' '
3 0.739 0.521 0.984 8 0 ' '
